data_1501610
loop_
_publ_author_name
'Dominic Lalibert\'e'
'Thierry Maris'
'James D. Wuest'

_publ_section_title
;
 Molecular tectonics - Use of urethanes and ureas derived from
 tetraphenylmethane and tetraphenylsilane to build porous chiral
 hydrogenbonded networks
;
_journal_name_full 'Can. J. Chem.'
_journal_page_first 386
_journal_page_last 398
_journal_paper_doi 10.1139/v03-208
_journal_volume 82
_journal_year 2004
_chemical_compound_source 'Synthesized by the authors. See text'
_chemical_formula_sum 'C45 H56 N4 O10'
_chemical_formula_weight 812.94
_chemical_name_systematic
;
 ?
;
_space_group_IT_number 82
_symmetry_cell_setting tetragonal
_symmetry_space_group_name_Hall 'I -4'
_symmetry_space_group_name_H-M 'I -4'
_atom_sites_solution_hydrogens geom
_atom_sites_solution_primary direct
_atom_sites_solution_secondary difmap
_audit_creation_method SHELXL-97
_cell_angle_alpha 90.00
_cell_angle_beta 90.00
_cell_angle_gamma 90.00
_cell_formula_units_Z 4
_cell_length_a 24.9135(8)
_cell_length_b 24.9135(8)
_cell_length_c 7.1597(2)
_cell_measurement_reflns_used 7090
_cell_measurement_temperature 293(2)
_cell_measurement_theta_max 57.07
_cell_measurement_theta_min 2.51
_cell_volume 4443.9(2)
_computing_cell_refinement 'SMART (Bruker, 1999)'
_computing_data_collection 'SAINT (Bruker, 1999)'
_computing_data_reduction 'SAINT (Bruker, 1999)'
_computing_molecular_graphics 'XP (Bruker, 1999)'
_computing_publication_material 'UdMX (local program)'
_computing_structure_refinement 'SHELXL97 (Sheldrick, 1997)'
_computing_structure_solution 'SHELXS97 (Sheldrick, 1997)'
_diffrn_ambient_temperature 293(2)
_diffrn_detector_area_resol_mean 5.5
_diffrn_measured_fraction_theta_full 0.712
_diffrn_measured_fraction_theta_max 0.712
_diffrn_measurement_device_type 'Bruker AXS Smart 2K/Platform'
_diffrn_measurement_method \w
_diffrn_radiation_monochromator graphite
_diffrn_radiation_source 'Sealed Tube'
_diffrn_radiation_type CuK\a
_diffrn_radiation_wavelength 1.54178
_diffrn_reflns_av_R_equivalents 0.029
_diffrn_reflns_av_sigmaI/netI 0.0774
_diffrn_reflns_limit_h_max 20
_diffrn_reflns_limit_h_min -31
_diffrn_reflns_limit_k_max 20
_diffrn_reflns_limit_k_min -19
_diffrn_reflns_limit_l_max 5
_diffrn_reflns_limit_l_min -8
_diffrn_reflns_number 10595
_diffrn_reflns_theta_full 73.68
_diffrn_reflns_theta_max 73.68
_diffrn_reflns_theta_min 2.51
_diffrn_standards_decay_% 0.00
_diffrn_standards_interval_time 4500
_diffrn_standards_number 5
_exptl_absorpt_coefficient_mu 0.703
_exptl_absorpt_correction_T_max 1.0000
_exptl_absorpt_correction_T_min 0.6800
_exptl_absorpt_correction_type multi-scan
_exptl_absorpt_process_details 'Sadabs (Sheldrick,1996)'
_exptl_crystal_colour Colourless
_exptl_crystal_density_diffrn 1.215
_exptl_crystal_density_method 'not measured'
_exptl_crystal_description block
_exptl_crystal_F_000 1736
_exptl_crystal_size_max 0.35
_exptl_crystal_size_mid 0.13
_exptl_crystal_size_min 0.10
_refine_diff_density_max 0.316
_refine_diff_density_min -0.154
_refine_diff_density_rms 0.042
_refine_ls_abs_structure_details 'Flack H D (1983), Acta Cryst. A39, 876-881'
_refine_ls_abs_structure_Flack 0.0(4)
_refine_ls_extinction_coef 0.00031(13)
_refine_ls_extinction_expression Fc^*^=kFc[1+0.001xFc^2^\l^3^/sin(2\q)]^-1/4^
_refine_ls_extinction_method SHELXL
_refine_ls_goodness_of_fit_ref 1.008
_refine_ls_hydrogen_treatment constr
_refine_ls_matrix_type full
_refine_ls_number_parameters 268
_refine_ls_number_reflns 2750
_refine_ls_number_restraints 0
_refine_ls_restrained_S_all 1.008
_refine_ls_R_factor_all 0.1304
_refine_ls_R_factor_gt 0.0688
_refine_ls_shift/su_max 0.456
_refine_ls_shift/su_mean 0.003
_refine_ls_structure_factor_coef Fsqd
_refine_ls_weighting_details 'calc w=1/[\s^2^(Fo^2^)+(0.0985P)^2^+0.0000P] where P=(Fo^2^+2Fc^2^)/3'
_refine_ls_weighting_scheme calc
_refine_ls_wR_factor_gt 0.1599
_refine_ls_wR_factor_ref 0.1795
_reflns_number_gt 1449
_reflns_number_total 2750
_reflns_threshold_expression >2sigma(I)
_cod_data_source_file deposit.cif
_cod_data_source_block jiw365
_cod_original_sg_symbol_H-M I-4
_cod_database_code 1501610

loop_
_symmetry_equiv_pos_as_xyz
'x, y, z'
'-x, -y, z'
'y, -x, -z'
'-y, x, -z'
'x+1/2, y+1/2, z+1/2'
'-x+1/2, -y+1/2, z+1/2'
'y+1/2, -x+1/2, -z+1/2'
'-y+1/2, x+1/2, -z+1/2'

loop_
_atom_site_label
_atom_site_type_symbol
_atom_site_fract_x
_atom_site_fract_y
_atom_site_fract_z
_atom_site_U_iso_or_equiv
_atom_site_adp_type
_atom_site_occupancy
_atom_site_symmetry_multiplicity
_atom_site_calc_flag
_atom_site_refinement_flags
C1 C 0.5000 0.5000 1.5000 0.048(3) Uani 1 4 d S
C2 C 0.4941(2) 0.4507(2) 1.3701(6) 0.0503(14) Uani 1 1 d .
C3 C 0.5279(2) 0.4070(3) 1.3742(7) 0.0639(16) Uani 1 1 d .
H3 H 0.5548 0.4055 1.4642 0.077 Uiso 1 1 calc .
C4 C 0.5229(2) 0.3656(2) 1.2484(9) 0.0651(15) Uani 1 1 d .
H4 H 0.5467 0.3369 1.2540 0.078 Uiso 1 1 calc .
C5 C 0.4833(2) 0.3657(2) 1.1147(8) 0.0571(14) Uani 1 1 d .
C6 C 0.4493(2) 0.4096(3) 1.1095(7) 0.0644(16) Uani 1 1 d .
H6 H 0.4225 0.4112 1.0193 0.077 Uiso 1 1 calc .
C7 C 0.4544(2) 0.4501(2) 1.2334(8) 0.0598(15) Uani 1 1 d .
H7 H 0.4305 0.4787 1.2272 0.072 Uiso 1 1 calc .
N8 N 0.4816(2) 0.32179(18) 0.9900(7) 0.0823(15) Uani 1 1 d .
H8 H 0.5039 0.2964 1.0142 0.099 Uiso 1 1 calc R
C9 C 0.4507(4) 0.3138(3) 0.8406(10) 0.089(2) Uani 1 1 d .
O10 O 0.4112(2) 0.3404(2) 0.8020(7) 0.131(2) Uani 1 1 d .
O11 O 0.46809(18) 0.27230(19) 0.7400(7) 0.1162(16) Uani 1 1 d .
C12 C 0.4412(4) 0.2620(3) 0.5670(12) 0.148(3) Uani 1 1 d .
H12A H 0.4051 0.2493 0.5914 0.178 Uiso 1 1 calc R
H12B H 0.4387 0.2949 0.4953 0.178 Uiso 1 1 calc R
C13 C 0.4700(4) 0.2226(4) 0.4629(12) 0.173(4) Uani 1 1 d .
H13A H 0.4512 0.2151 0.3488 0.259 Uiso 1 1 calc R
H13B H 0.4729 0.1903 0.5352 0.259 Uiso 1 1 calc R
H13C H 0.5052 0.2359 0.4344 0.259 Uiso 1 1 calc R
C21 C 1.0000 0.5000 -0.2500 0.054(3) Uani 1 4 d S
C22 C 0.9538(2) 0.5176(2) -0.1245(7) 0.0567(14) Uani 1 1 d .
C23 C 0.9020(3) 0.5011(2) -0.1428(8) 0.0820(19) Uani 1 1 d .
H23 H 0.8944 0.4751 -0.2325 0.098 Uiso 1 1 calc .
C24 C 0.8596(2) 0.5204(3) -0.0360(11) 0.0876(19) Uani 1 1 d .
H24 H 0.8250 0.5078 -0.0569 0.105 Uiso 1 1 calc .
C25 C 0.8687(3) 0.5577(2) 0.0990(9) 0.0718(17) Uani 1 1 d .
C26 C 0.9223(3) 0.5725(2) 0.1313(8) 0.0689(16) Uani 1 1 d .
H26 H 0.9305 0.5963 0.2274 0.083 Uiso 1 1 calc .
C27 C 0.9621(2) 0.5526(2) 0.0238(9) 0.0695(17) Uani 1 1 d .
H27 H 0.9972 0.5628 0.0506 0.083 Uiso 1 1 calc .
N28 N 0.8274(3) 0.58140(18) 0.2052(7) 0.0945(17) Uani 1 1 d .
H28 H 0.8363 0.5945 0.3119 0.113 Uiso 1 1 calc R
C29 C 0.7750(4) 0.5857(3) 0.1561(15) 0.101(2) Uani 1 1 d .
O30 O 0.75515(18) 0.5690(2) 0.0141(8) 0.1058(16) Uani 1 1 d .
O31 O 0.7475(2) 0.61062(19) 0.2916(9) 0.132(2) Uani 1 1 d .
C32 C 0.6896(3) 0.6149(4) 0.2562(18) 0.190(5) Uani 1 1 d .
H32A H 0.6829 0.6314 0.1358 0.229 Uiso 1 1 calc R
H32B H 0.6729 0.5797 0.2583 0.229 Uiso 1 1 calc R
C33 C 0.6694(4) 0.6477(4) 0.404(2) 0.217(6) Uani 1 1 d .
H33A H 0.6313 0.6520 0.3897 0.326 Uiso 1 1 calc R
H33B H 0.6865 0.6822 0.3997 0.326 Uiso 1 1 calc R
H33C H 0.6769 0.6309 0.5218 0.326 Uiso 1 1 calc R
O40 O 0.3602(2) 0.1515(4) 0.0121(11) 0.189(3) Uani 1 1 d .
C41 C 0.3332(6) 0.1427(5) 0.1946(17) 0.207(5) Uani 1 1 d .
H41A H 0.3059 0.1151 0.1827 0.311 Uiso 1 1 calc R
H41B H 0.3591 0.1311 0.2874 0.311 Uiso 1 1 calc R
C42 C 0.3101(8) 0.1906(10) 0.248(3) 0.329(14) Uani 1 1 d .
H42A H 0.3303 0.2073 0.3481 0.493 Uiso 1 1 calc R
H42B H 0.2734 0.1852 0.2890 0.493 Uiso 1 1 calc R
C43 C 0.3121(16) 0.2238(12) 0.074(6) 0.54(4) Uani 1 1 d .
H43A H 0.2794 0.2197 0.0020 0.814 Uiso 1 1 calc R
H43B H 0.3169 0.2615 0.1042 0.814 Uiso 1 1 calc R
C44 C 0.3549(10) 0.2046(8) -0.021(5) 0.42(2) Uani 1 1 d .
H44A H 0.3501 0.2108 -0.1534 0.627 Uiso 1 1 calc R
H44B H 0.3872 0.2233 0.0187 0.627 Uiso 1 1 calc R

loop_
_atom_site_aniso_label
_atom_site_aniso_U_11
_atom_site_aniso_U_22
_atom_site_aniso_U_33
_atom_site_aniso_U_23
_atom_site_aniso_U_13
_atom_site_aniso_U_12
C1 0.058(4) 0.058(4) 0.026(5) 0.000 0.000 0.000
C2 0.072(4) 0.049(4) 0.029(3) 0.000(3) 0.007(3) 0.003(3)
C3 0.078(4) 0.062(4) 0.051(3) -0.010(3) -0.013(3) -0.003(4)
C4 0.072(4) 0.056(4) 0.067(4) -0.006(4) -0.011(4) 0.017(3)
C5 0.072(4) 0.061(4) 0.039(3) -0.013(3) 0.001(3) 0.002(4)
C6 0.062(4) 0.085(4) 0.047(3) -0.006(4) -0.008(3) 0.000(4)
C7 0.071(4) 0.074(4) 0.034(3) -0.007(3) -0.007(3) 0.005(3)
N8 0.118(4) 0.070(3) 0.059(3) -0.017(3) -0.023(3) 0.014(3)
C9 0.127(7) 0.075(6) 0.064(5) -0.011(4) -0.021(5) 0.003(5)
O10 0.150(5) 0.132(4) 0.112(4) -0.043(3) -0.056(3) 0.037(4)
O11 0.154(4) 0.095(3) 0.100(4) -0.062(3) -0.033(3) 0.020(3)
C12 0.181(8) 0.144(7) 0.119(6) -0.088(6) -0.046(6) 0.033(6)
C13 0.275(11) 0.154(7) 0.088(5) -0.057(6) -0.020(6) 0.007(7)
C21 0.060(4) 0.060(4) 0.042(6) 0.000 0.000 0.000
C22 0.047(5) 0.069(4) 0.054(4) 0.006(3) -0.007(3) -0.003(3)
C23 0.076(5) 0.091(4) 0.079(4) -0.034(4) 0.001(4) -0.012(4)
C24 0.058(5) 0.105(5) 0.100(5) -0.038(5) 0.000(4) -0.004(4)
C25 0.085(6) 0.075(4) 0.056(4) 0.003(4) 0.011(4) 0.002(4)
C26 0.066(5) 0.082(4) 0.059(4) -0.008(3) -0.001(4) -0.007(4)
C27 0.055(4) 0.088(4) 0.066(4) -0.008(4) 0.000(4) 0.000(3)
N28 0.078(5) 0.125(4) 0.080(4) -0.032(3) 0.021(4) -0.008(3)
C29 0.061(6) 0.120(6) 0.123(7) -0.021(6) 0.024(6) -0.025(5)
O30 0.074(3) 0.129(4) 0.114(4) -0.013(3) 0.002(3) -0.013(3)
O31 0.111(5) 0.134(4) 0.151(5) -0.044(4) 0.049(4) 0.008(3)
C32 0.047(5) 0.230(10) 0.295(13) -0.104(11) 0.062(7) 0.027(5)
C33 0.131(7) 0.142(7) 0.380(18) -0.049(11) 0.068(11) 0.016(6)
O40 0.179(6) 0.226(8) 0.162(7) -0.071(6) 0.020(5) -0.013(5)
C41 0.296(14) 0.227(13) 0.098(7) -0.001(8) 0.022(9) 0.007(11)
C42 0.30(2) 0.42(3) 0.27(2) -0.22(2) 0.036(17) 0.093(19)
C43 0.76(7) 0.34(3) 0.53(6) -0.06(4) -0.40(6) 0.19(4)
C44 0.61(5) 0.154(14) 0.49(4) 0.08(2) 0.10(4) -0.12(2)

loop_
_atom_type_symbol
_atom_type_description
_atom_type_scat_dispersion_real
_atom_type_scat_dispersion_imag
_atom_type_scat_source
C C 0.0181 0.0091 'International Tables Vol C Tables 4.2.6.8 and 6.1.1.4'
H H 0.0000 0.0000 'International Tables Vol C Tables 4.2.6.8 and 6.1.1.4'
O O 0.0492 0.0322 'International Tables Vol C Tables 4.2.6.8 and 6.1.1.4'
N N 0.0311 0.0180 'International Tables Vol C Tables 4.2.6.8 and 6.1.1.4'

loop_
_geom_angle_atom_site_label_1
_geom_angle_atom_site_label_2
_geom_angle_atom_site_label_3
_geom_angle_site_symmetry_1
_geom_angle_site_symmetry_3
_geom_angle
_geom_angle_publ_flag
C2 C1 C2 3_568 . 111.20(18) y
C2 C1 C2 3_568 2_665 111.20(18) y
C2 C1 C2 . 2_665 106.1(3) y
C2 C1 C2 3_568 4_658 106.1(3) y
C2 C1 C2 . 4_658 111.20(18) y
C2 C1 C2 2_665 4_658 111.20(18) y
C3 C2 C7 . . 116.1(4) y
C3 C2 C1 . . 123.9(5) y
C7 C2 C1 . . 119.9(5) y
C4 C3 C2 . . 121.6(5) y
C4 C3 H3 . . 119.2 ?
C2 C3 H3 . . 119.2 ?
C5 C4 C3 . . 121.3(5) y
C5 C4 H4 . . 119.3 ?
C3 C4 H4 . . 119.3 ?
C4 C5 C6 . . 117.4(5) y
C4 C5 N8 . . 117.4(5) y
C6 C5 N8 . . 125.2(6) y
C7 C6 C5 . . 121.0(5) y
C7 C6 H6 . . 119.5 ?
C5 C6 H6 . . 119.5 ?
C6 C7 C2 . . 122.6(5) y
C6 C7 H7 . . 118.7 ?
C2 C7 H7 . . 118.7 ?
C9 N8 C5 . . 129.8(6) y
C9 N8 H8 . . 115.1 ?
C5 N8 H8 . . 115.1 ?
O10 C9 O11 . . 124.2(7) y
O10 C9 N8 . . 124.5(7) y
O11 C9 N8 . . 111.3(7) y
C9 O11 C12 . . 117.0(6) y
C13 C12 O11 . . 109.9(7) y
C13 C12 H12A . . 109.7 ?
O11 C12 H12A . . 109.7 ?
C13 C12 H12B . . 109.7 ?
O11 C12 H12B . . 109.7 ?
H12A C12 H12B . . 108.2 ?
C12 C13 H13A . . 109.5 ?
C12 C13 H13B . . 109.5 ?
H13A C13 H13B . . 109.5 ?
C12 C13 H13C . . 109.5 ?
H13A C13 H13C . . 109.5 ?
H13B C13 H13C . . 109.5 ?
C22 C21 C22 8_644 . 110.3(2) y
C22 C21 C22 8_644 2_765 110.3(2) y
C22 C21 C22 . 2_765 107.8(4) y
C22 C21 C22 8_644 7_564 107.8(4) y
C22 C21 C22 . 7_564 110.3(2) y
C22 C21 C22 2_765 7_564 110.3(2) y
C23 C22 C27 . . 113.9(5) y
C23 C22 C21 . . 124.9(5) y
C27 C22 C21 . . 121.2(5) y
C22 C23 C24 . . 124.2(5) y
C22 C23 H23 . . 117.9 ?
C24 C23 H23 . . 117.9 ?
C25 C24 C23 . . 120.1(5) y
C25 C24 H24 . . 119.9 ?
C23 C24 H24 . . 119.9 ?
C24 C25 C26 . . 117.1(6) y
C24 C25 N28 . . 123.3(7) y
C26 C25 N28 . . 119.6(6) y
C27 C26 C25 . . 120.4(6) y
C27 C26 H26 . . 119.8 ?
C25 C26 H26 . . 119.8 ?
C26 C27 C22 . . 123.9(5) y
C26 C27 H27 . . 118.1 ?
C22 C27 H27 . . 118.1 ?
C29 N28 C25 . . 126.5(6) y
C29 N28 H28 . . 116.7 ?
C25 N28 H28 . . 116.7 ?
O30 C29 O31 . . 124.1(8) y
O30 C29 N28 . . 126.0(8) y
O31 C29 N28 . . 109.9(9) y
C29 O31 C32 . . 114.2(8) y
C33 C32 O31 . . 105.0(9) y
C33 C32 H32A . . 110.7 ?
O31 C32 H32A . . 110.7 ?
C33 C32 H32B . . 110.7 ?
O31 C32 H32B . . 110.7 ?
H32A C32 H32B . . 108.8 ?
C32 C33 H33A . . 109.5 ?
C32 C33 H33B . . 109.5 ?
H33A C33 H33B . . 109.5 ?
C32 C33 H33C . . 109.5 ?
H33A C33 H33C . . 109.5 ?
H33B C33 H33C . . 109.5 ?
C44 O40 C41 . . 104.70(15) y
C42 C41 O40 . . 107.70(13) y
C42 C41 H41A . . 110.2 ?
O40 C41 H41A . . 110.2 ?
C42 C41 H41B . . 110.2 ?
O40 C41 H41B . . 110.2 ?
H41A C41 H41B . . 108.5 ?
C41 C42 C43 . . 103.60(18) y
C41 C42 H42A . . 111 ?
C43 C42 H42A . . 111 ?
C41 C42 H42B . . 111 ?
C43 C42 H42B . . 111 ?
H42A C42 H42B . . 109 ?
C44 C43 C42 . . 104(2) y
C44 C43 H43A . . 110.9 ?
C42 C43 H43A . . 110.9 ?
C44 C43 H43B . . 110.9 ?
C42 C43 H43B . . 110.9 ?
H43A C43 H43B . . 108.9 ?
O40 C44 C43 . . 110(2) y
O40 C44 H44A . . 109.7 ?
C43 C44 H44A . . 109.7 ?
O40 C44 H44B . . 109.7 ?
C43 C44 H44B . . 109.7 ?
H44A C44 H44B . . 108.2 ?

loop_
_geom_bond_atom_site_label_1
_geom_bond_atom_site_label_2
_geom_bond_site_symmetry_2
_geom_bond_distance
_geom_bond_publ_flag
C1 C2 3_568 1.547(5) y
C1 C2 . 1.547(5) y
C1 C2 2_665 1.547(5) y
C1 C2 4_658 1.547(5) y
C2 C3 . 1.376(7) y
C2 C7 . 1.392(6) y
C3 C4 . 1.375(7) y
C3 H3 . 0.93 ?
C4 C5 . 1.375(7) y
C4 H4 . 0.93 ?
C5 C6 . 1.383(7) y
C5 N8 . 1.413(6) y
C6 C7 . 1.349(7) y
C6 H6 . 0.93 ?
C7 H7 . 0.93 ?
N8 C9 . 1.332(8) y
N8 H8 . 0.86 ?
C9 O10 . 1.218(7) y
C9 O11 . 1.332(7) y
O11 C12 . 1.431(8) y
C12 C13 . 1.426(10) y
C12 H12a . 0.97 ?
C12 H12b . 0.97 ?
C13 H13a . 0.96 ?
C13 H13b . 0.96 ?
C13 H13c . 0.96 ?
C21 C22 8_644 1.525(5) y
C21 C22 . 1.525(5) y
C21 C22 2_765 1.525(5) y
C21 C22 7_564 1.525(5) y
C22 C23 . 1.361(7) y
C22 C27 . 1.389(7) y
C23 C24 . 1.389(8) y
C23 H23 . 0.93 ?
C24 C25 . 1.359(7) y
C24 H24 . 0.93 ?
C25 C26 . 1.406(8) y
C25 N28 . 1.410(7) y
C26 C27 . 1.350(7) y
C26 H26 . 0.93 ?
C27 H27 . 0.93 ?
N28 C29 . 1.356(9) y
N28 H28 . 0.86 ?
C29 O30 . 1.204(8) y
C29 O31 . 1.341(8) y
O31 C32 . 1.468(9) y
C32 C33 . 1.429(15) y
C32 H32a . 0.97 ?
C32 H32b . 0.97 ?
C33 H33a . 0.96 ?
C33 H33b . 0.96 ?
C33 H33c . 0.96 ?
O40 C44 . 1.350(18) y
O40 C41 . 1.486(13) y
C41 C42 . 1.379(18) y
C41 H41a . 0.97 ?
C41 H41b . 0.97 ?
C42 C43 . 1.50(4) y
C42 H42a . 0.97 ?
C42 H42b . 0.97 ?
C43 C44 . 1.35(5) y
C43 H43a . 0.97 ?
C43 H43b . 0.97 ?
C44 H44a . 0.97 ?
C44 H44b . 0.97 ?

loop_
_geom_hbond_atom_site_label_D
_geom_hbond_atom_site_label_H
_geom_hbond_atom_site_label_A
_geom_hbond_distance_DH
_geom_hbond_distance_HA
_geom_hbond_distance_DA
_geom_hbond_angle_DHA
_geom_hbond_site_symmetry_A
N8 H8 O30 0.86 2.08 2.902(6) 159.9 3_566
N28 H28 O40 0.86 2.1 2.924(8) 159.2 5

loop_
_geom_torsion_atom_site_label_1
_geom_torsion_atom_site_label_2
_geom_torsion_atom_site_label_3
_geom_torsion_atom_site_label_4
_geom_torsion_site_symmetry_1
_geom_torsion
_geom_torsion_publ_flag
C2 C1 C2 C3 3_568 -116.5(5) y
C2 C1 C2 C3 2_665 122.5(5) y
C2 C1 C2 C3 4_658 1.5(5) y
C2 C1 C2 C7 3_568 66.6(3) y
C2 C1 C2 C7 2_665 -54.4(3) y
C2 C1 C2 C7 4_658 -175.4(4) y
C7 C2 C3 C4 . 0.9(7) y
C1 C2 C3 C4 . -176.2(4) y
C2 C3 C4 C5 . -1.0(7) y
C3 C4 C5 C6 . 1.1(7) y
C3 C4 C5 N8 . 179.2(5) y
C4 C5 C6 C7 . -1.2(7) y
N8 C5 C6 C7 . -179.1(5) y
C5 C6 C7 C2 . 1.1(7) y
C3 C2 C7 C6 . -0.9(7) y
C1 C2 C7 C6 . 176.2(4) y
C4 C5 N8 C9 . -174.2(5) y
C6 C5 N8 C9 . 3.8(9) y
C5 N8 C9 O10 . -12.8(1) y
C5 N8 C9 O11 . 168.2(5) y
O10 C9 O11 C12 . 6.1(1) y
N8 C9 O11 C12 . -174.9(6) y
C9 O11 C12 C13 . 170.2(7) y
C22 C21 C22 C23 8_644 -10.3(5) y
C22 C21 C22 C23 2_765 -130.8(6) y
C22 C21 C22 C23 7_564 108.6(6) y
C22 C21 C22 C27 8_644 168.9(4) y
C22 C21 C22 C27 2_765 48.4(4) y
C22 C21 C22 C27 7_564 -72.1(3) y
C27 C22 C23 C24 . 5.6(8) y
C21 C22 C23 C24 . -175.1(5) y
C22 C23 C24 C25 . -1.1(9) y
C23 C24 C25 C26 . -3.8(8) y
C23 C24 C25 N28 . 176.2(5) y
C24 C25 C26 C27 . 3.8(8) y
N28 C25 C26 C27 . -176.2(5) y
C25 C26 C27 C22 . 1.1(8) y
C23 C22 C27 C26 . -5.6(7) y
C21 C22 C27 C26 . 175.1(5) y
C24 C25 N28 C29 . -23.0(9) y
C26 C25 N28 C29 . 156.9(6) y
C25 N28 C29 O30 . 1.2(1) y
C25 N28 C29 O31 . -180.0(5) y
O30 C29 O31 C32 . 1.80(11) y
N28 C29 O31 C32 . -177.0(7) y
C29 O31 C32 C33 . -173.4(8) y
C44 O40 C41 C42 . 4.90(18) y
O40 C41 C42 C43 . 14(3) y
C41 C42 C43 C44 . -28(4) y
C41 O40 C44 C43 . -24(3) y
C42 C43 C44 O40 . 33(4) y
